data_7023227
loop_
_publ_author_name
'Thu\'ery, Pierre'
'Rivi\`ere, Eric'

_publ_section_title
;
 Uranyl-copper(II) heterometallic oxalate complexes: coordination polymers
 and frameworks.
;
_journal_issue 29
_journal_name_full 'Dalton transactions (Cambridge, England : 2003)'
_journal_page_first 10551
_journal_page_last 10558
_journal_paper_doi 10.1039/c3dt51020d
_journal_volume 42
_journal_year 2013
_chemical_formula_sum 'C16 H8 Cu N2 O10 U'
_chemical_formula_weight 689.81
_space_group_IT_number 14
_symmetry_cell_setting monoclinic
_symmetry_space_group_name_Hall '-P 2ybc'
_symmetry_space_group_name_H-M 'P 1 21/c 1'
_atom_sites_solution_hydrogens geom
_atom_sites_solution_primary direct
_atom_sites_solution_secondary difmap
_audit_creation_method SHELXL-97
_cell_angle_alpha 90.00
_cell_angle_beta 107.188(3)
_cell_angle_gamma 90.00
_cell_formula_units_Z 4
_cell_length_a 8.8103(6)
_cell_length_b 16.5690(7)
_cell_length_c 12.5158(7)
_cell_measurement_reflns_used 48655
_cell_measurement_temperature 150(2)
_cell_measurement_theta_max 30.50
_cell_measurement_theta_min 2.10
_cell_volume 1745.44(17)
_computing_cell_refinement 'HKL2000 (Otwinowski & Minor, 1997)'
_computing_data_collection 'COLLECT (Nonius, 1998)'
_computing_data_reduction 'HKL2000 (Otwinowski & Minor, 1997)'
_computing_molecular_graphics 'SHELXTL (Sheldrick, 2008)'
_computing_publication_material 'SHELXTL (Sheldrick, 2008); PLATON (Spek, 2003)'
_computing_structure_refinement 'SHELXL-97 (Sheldrick, 2008)'
_computing_structure_solution 'SHELXS-97 (Sheldrick, 2008)'
_diffrn_ambient_temperature 150(2)
_diffrn_measured_fraction_theta_full 1.000
_diffrn_measured_fraction_theta_max 1.000
_diffrn_measurement_device_type 'Nonius Kappa-CCD area-detector diffractometer'
_diffrn_measurement_method 'two \f and three \w scans with 2\% steps (356 frames)'
_diffrn_radiation_monochromator graphite
_diffrn_radiation_source 'fine-focus sealed tube'
_diffrn_radiation_type MoK\a
_diffrn_radiation_wavelength 0.71073
_diffrn_reflns_av_R_equivalents 0.0746
_diffrn_reflns_av_sigmaI/netI 0.0963
_diffrn_reflns_limit_h_max 12
_diffrn_reflns_limit_h_min -12
_diffrn_reflns_limit_k_max 23
_diffrn_reflns_limit_k_min -23
_diffrn_reflns_limit_l_max 17
_diffrn_reflns_limit_l_min -17
_diffrn_reflns_number 48655
_diffrn_reflns_theta_full 30.50
_diffrn_reflns_theta_max 30.50
_diffrn_reflns_theta_min 2.10
_diffrn_standards_decay_% 0
_diffrn_standards_interval_time 0
_diffrn_standards_number 0
_exptl_absorpt_coefficient_mu 10.549
_exptl_absorpt_correction_T_max 0.729
_exptl_absorpt_correction_T_min 0.422
_exptl_absorpt_correction_type multi-scan
_exptl_absorpt_process_details 'SCALEPACK (Otwinowski & Minor, 1997)'
_exptl_crystal_colour 'translucent light green'
_exptl_crystal_density_diffrn 2.625
_exptl_crystal_density_method 'not measured'
_exptl_crystal_description platelet
_exptl_crystal_F_000 1276
_exptl_crystal_size_max 0.10
_exptl_crystal_size_mid 0.08
_exptl_crystal_size_min 0.03
_refine_diff_density_max 1.087
_refine_diff_density_min -1.555
_refine_diff_density_rms 0.210
_refine_ls_extinction_method none
_refine_ls_goodness_of_fit_ref 0.940
_refine_ls_hydrogen_treatment constr
_refine_ls_matrix_type full
_refine_ls_number_parameters 271
_refine_ls_number_reflns 5335
_refine_ls_number_restraints 0
_refine_ls_restrained_S_all 0.940
_refine_ls_R_factor_all 0.0721
_refine_ls_R_factor_gt 0.0363
_refine_ls_shift/su_max 0.001
_refine_ls_shift/su_mean 0.000
_refine_ls_structure_factor_coef Fsqd
_refine_ls_weighting_details 'calc w=1/[\s^2^(Fo^2^)+(0.0082P)^2^] where P=(Fo^2^+2Fc^2^)/3'
_refine_ls_weighting_scheme calc
_refine_ls_wR_factor_gt 0.0532
_refine_ls_wR_factor_ref 0.0588
_reflns_number_gt 3674
_reflns_number_total 5335
_reflns_threshold_expression >2sigma(I)
_cod_data_source_file c3dt51020d.txt
_cod_data_source_block 5
_cod_original_sg_symbol_H-M 'P 21/c'
_cod_database_code 7023227

loop_
_symmetry_equiv_pos_as_xyz
'x, y, z'
'-x, y+1/2, -z+1/2'
'-x, -y, -z'
'x, -y-1/2, z-1/2'

loop_
_atom_site_label
_atom_site_type_symbol
_atom_site_fract_x
_atom_site_fract_y
_atom_site_fract_z
_atom_site_U_iso_or_equiv
_atom_site_adp_type
_atom_site_occupancy
_atom_site_symmetry_multiplicity
_atom_site_calc_flag
_atom_site_refinement_flags
U U 0.41633(2) 0.679516(11) 0.928769(13) 0.01830(5) Uani 1 1 d .
Cu Cu 0.08077(8) 0.95031(4) 0.70284(4) 0.02464(15) Uani 1 1 d .
O1 O 0.6189(4) 0.7072(2) 0.9766(2) 0.0252(8) Uani 1 1 d .
O2 O 0.2136(4) 0.6509(2) 0.8805(2) 0.0263(8) Uani 1 1 d .
O3 O 0.3376(4) 0.80271(19) 0.8304(2) 0.0233(8) Uani 1 1 d .
O4 O 0.2260(4) 0.8557(2) 0.6600(3) 0.0289(9) Uani 1 1 d .
O5 O 0.4500(4) 0.6827(2) 0.7439(2) 0.0237(8) Uani 1 1 d .
O6 O 0.3872(4) 0.7402(2) 0.5760(2) 0.0256(8) Uani 1 1 d .
O7 O 0.4678(4) 0.54568(19) 0.8705(2) 0.0233(8) Uani 1 1 d .
O8 O 0.5161(4) 0.4162(2) 0.9199(2) 0.0240(8) Uani 1 1 d .
O9 O -0.0899(4) 0.9286(2) 0.5635(3) 0.0280(8) Uani 1 1 d .
O10 O -0.1500(4) 0.9663(2) 0.3830(3) 0.0283(8) Uani 1 1 d .
N1 N -0.0105(5) 0.8791(2) 0.7942(3) 0.0227(9) Uani 1 1 d .
N2 N 0.2021(5) 0.9955(2) 0.8499(3) 0.0238(10) Uani 1 1 d .
C1 C 0.3080(6) 0.8068(3) 0.7253(4) 0.0211(11) Uani 1 1 d .
C2 C 0.3898(6) 0.7383(3) 0.6762(3) 0.0208(11) Uani 1 1 d .
C3 C 0.4949(6) 0.4893(3) 0.9387(3) 0.0230(11) Uani 1 1 d .
C4 C -0.0700(6) 0.9695(3) 0.4846(4) 0.0269(12) Uani 1 1 d .
C5 C -0.1109(6) 0.8167(3) 0.7634(4) 0.0287(12) Uani 1 1 d .
H5 H -0.1583 0.8074 0.6875 0.034 Uiso 1 1 calc R
C6 C -0.1462(6) 0.7662(3) 0.8391(4) 0.0307(13) Uani 1 1 d .
H6 H -0.2143 0.7228 0.8138 0.037 Uiso 1 1 calc R
C7 C -0.0826(6) 0.7788(3) 0.9515(4) 0.0268(12) Uani 1 1 d .
H7 H -0.1043 0.7436 1.0030 0.032 Uiso 1 1 calc R
C8 C 0.0170(6) 0.8466(3) 0.9876(4) 0.0223(11) Uani 1 1 d .
C9 C 0.0547(6) 0.8925(3) 0.9055(4) 0.0205(11) Uani 1 1 d .
C10 C 0.1653(6) 0.9579(3) 0.9363(4) 0.0225(11) Uani 1 1 d .
C11 C 0.2289(6) 0.9800(3) 1.0491(4) 0.0255(12) Uani 1 1 d .
C12 C 0.1818(6) 0.9354(3) 1.1297(4) 0.0271(12) Uani 1 1 d .
H12 H 0.2205 0.9505 1.2045 0.033 Uiso 1 1 calc R
C13 C 0.0819(6) 0.8712(3) 1.1024(4) 0.0281(13) Uani 1 1 d .
H13 H 0.0551 0.8429 1.1584 0.034 Uiso 1 1 calc R
C14 C 0.3387(6) 1.0441(3) 1.0707(4) 0.0313(13) Uani 1 1 d .
H14 H 0.3860 1.0608 1.1440 0.038 Uiso 1 1 calc R
C15 C 0.3757(6) 1.0818(3) 0.9853(4) 0.0319(13) Uani 1 1 d .
H15 H 0.4467 1.1248 0.9999 0.038 Uiso 1 1 calc R
C16 C 0.3070(6) 1.0557(3) 0.8754(4) 0.0283(12) Uani 1 1 d .
H16 H 0.3355 1.0813 0.8180 0.034 Uiso 1 1 calc R

loop_
_atom_site_aniso_label
_atom_site_aniso_U_11
_atom_site_aniso_U_22
_atom_site_aniso_U_33
_atom_site_aniso_U_23
_atom_site_aniso_U_13
_atom_site_aniso_U_12
U 0.02348(10) 0.01709(10) 0.01495(8) 0.00059(8) 0.00664(6) 0.00120(9)
Cu 0.0274(4) 0.0240(4) 0.0223(3) 0.0047(3) 0.0070(3) -0.0017(3)
O1 0.021(2) 0.035(2) 0.0190(15) -0.0020(15) 0.0053(14) -0.0050(17)
O2 0.028(2) 0.033(2) 0.0184(15) -0.0045(15) 0.0076(14) -0.0055(17)
O3 0.035(2) 0.0173(18) 0.0170(15) 0.0028(14) 0.0065(14) 0.0072(16)
O4 0.037(2) 0.029(2) 0.0225(16) 0.0113(16) 0.0127(16) 0.0081(18)
O5 0.031(2) 0.0235(19) 0.0185(14) 0.0003(15) 0.0112(14) 0.0024(17)
O6 0.038(2) 0.0234(19) 0.0161(15) 0.0003(15) 0.0095(15) -0.0035(17)
O7 0.038(2) 0.0156(19) 0.0175(15) 0.0068(14) 0.0106(15) 0.0067(16)
O8 0.043(2) 0.0148(18) 0.0167(15) 0.0006(14) 0.0124(15) 0.0060(16)
O9 0.031(2) 0.028(2) 0.0254(17) 0.0084(16) 0.0084(15) -0.0067(17)
O10 0.025(2) 0.031(2) 0.0255(17) 0.0069(16) 0.0033(16) -0.0053(17)
N1 0.026(2) 0.022(2) 0.0208(19) 0.0039(18) 0.0068(18) -0.0007(19)
N2 0.022(2) 0.021(2) 0.030(2) 0.0024(19) 0.0096(19) 0.0054(19)
C1 0.022(3) 0.018(3) 0.024(2) -0.001(2) 0.009(2) -0.004(2)
C2 0.026(3) 0.024(3) 0.013(2) 0.003(2) 0.007(2) -0.009(2)
C3 0.025(3) 0.026(3) 0.018(2) -0.002(2) 0.007(2) -0.002(2)
C4 0.025(3) 0.028(3) 0.028(3) 0.007(2) 0.010(2) 0.005(2)
C5 0.028(3) 0.029(3) 0.030(2) -0.004(2) 0.010(2) -0.003(3)
C6 0.034(3) 0.027(3) 0.034(3) 0.002(2) 0.014(2) -0.007(3)
C7 0.031(3) 0.026(3) 0.029(3) 0.006(2) 0.016(2) 0.004(3)
C8 0.019(3) 0.023(3) 0.027(2) -0.001(2) 0.008(2) 0.007(2)
C9 0.023(3) 0.019(3) 0.020(2) 0.000(2) 0.007(2) 0.004(2)
C10 0.020(3) 0.024(3) 0.023(2) 0.001(2) 0.006(2) 0.010(2)
C11 0.022(3) 0.022(3) 0.029(3) -0.003(2) 0.003(2) 0.005(2)
C12 0.031(3) 0.029(3) 0.017(2) -0.004(2) 0.001(2) 0.010(3)
C13 0.027(3) 0.039(3) 0.018(2) 0.006(2) 0.006(2) 0.013(3)
C14 0.028(3) 0.032(3) 0.030(3) -0.003(3) 0.002(2) 0.009(3)
C15 0.027(3) 0.021(3) 0.041(3) -0.008(3) 0.001(2) -0.001(2)
C16 0.025(3) 0.022(3) 0.040(3) 0.009(2) 0.013(2) 0.007(2)

loop_
_atom_type_symbol
_atom_type_description
_atom_type_scat_dispersion_real
_atom_type_scat_dispersion_imag
_atom_type_scat_source
C C 0.0033 0.0016 'International Tables Vol C Tables 4.2.6.8 and 6.1.1.4'
H H 0.0000 0.0000 'International Tables Vol C Tables 4.2.6.8 and 6.1.1.4'
N N 0.0061 0.0033 'International Tables Vol C Tables 4.2.6.8 and 6.1.1.4'
O O 0.0106 0.0060 'International Tables Vol C Tables 4.2.6.8 and 6.1.1.4'
Cu Cu 0.3201 1.2651 'International Tables Vol C Tables 4.2.6.8 and 6.1.1.4'
U U -9.6767 9.6646 'International Tables Vol C Tables 4.2.6.8 and 6.1.1.4'

loop_
_geom_angle_atom_site_label_1
_geom_angle_atom_site_label_2
_geom_angle_atom_site_label_3
_geom_angle
_geom_angle_site_symmetry_1
_geom_angle_site_symmetry_3
O1 U O2 179.50(16) . .
O1 U O6 85.45(13) . 4_576
O2 U O6 94.95(13) . 4_576
O1 U O3 93.61(14) . .
O2 U O3 86.75(14) . .
O6 U O3 80.64(10) 4_576 .
O1 U O8 85.10(14) . 3_667
O2 U O8 94.68(14) . 3_667
O6 U O8 79.32(11) 4_576 3_667
O3 U O8 159.96(10) . 3_667
O1 U O7 94.58(14) . .
O2 U O7 84.92(15) . .
O6 U O7 146.09(10) 4_576 .
O3 U O7 133.05(10) . .
O8 U O7 66.93(9) 3_667 .
O1 U O5 85.48(12) . .
O2 U O5 94.36(12) . .
O6 U O5 144.22(11) 4_576 .
O3 U O5 65.50(10) . .
O8 U O5 134.08(11) 3_667 .
O7 U O5 69.20(10) . .
O10 Cu O9 85.57(13) 3_576 .
O10 Cu N1 171.20(16) 3_576 .
O9 Cu N1 93.95(15) . .
O10 Cu N2 94.20(15) 3_576 .
O9 Cu N2 162.21(16) . .
N1 Cu N2 83.56(16) . .
O10 Cu O4 94.09(14) 3_576 .
O9 Cu O4 90.04(14) . .
N1 Cu O4 94.70(15) . .
N2 Cu O4 107.71(15) . .
C1 O3 U 121.5(3) . .
C1 O4 Cu 125.7(3) . .
C2 O5 U 120.9(3) . .
C2 O6 U 146.0(3) . 4_575
C3 O7 U 119.9(3) . .
C3 O8 U 120.2(3) . 3_667
C4 O9 Cu 110.5(3) . .
C4 O10 Cu 110.7(3) . 3_576
C5 N1 C9 117.7(4) . .
C5 N1 Cu 129.9(3) . .
C9 N1 Cu 112.0(3) . .
C16 N2 C10 117.4(4) . .
C16 N2 Cu 130.6(3) . .
C10 N2 Cu 111.9(3) . .
O4 C1 O3 129.0(5) . .
O4 C1 C2 117.9(4) . .
O3 C1 C2 113.1(4) . .
O6 C2 O5 125.0(5) . .
O6 C2 C1 120.2(4) . .
O5 C2 C1 114.8(4) . .
O7 C3 O8 127.3(4) . .
O7 C3 C3 116.9(5) . 3_667
O8 C3 C3 115.8(5) . 3_667
O9 C4 O10 127.3(5) . .
O9 C4 C4 116.3(5) . 3_576
O10 C4 C4 116.4(5) . 3_576
N1 C5 C6 122.5(5) . .
N1 C5 H5 118.7 . .
C6 C5 H5 118.7 . .
C5 C6 C7 120.8(5) . .
C5 C6 H6 119.6 . .
C7 C6 H6 119.6 . .
C6 C7 C8 118.4(5) . .
C6 C7 H7 120.8 . .
C8 C7 H7 120.8 . .
C9 C8 C7 117.3(4) . .
C9 C8 C13 118.0(5) . .
C7 C8 C13 124.8(5) . .
N1 C9 C8 123.0(5) . .
N1 C9 C10 116.6(4) . .
C8 C9 C10 120.4(4) . .
N2 C10 C11 124.0(5) . .
N2 C10 C9 115.7(4) . .
C11 C10 C9 120.3(4) . .
C10 C11 C12 118.0(5) . .
C10 C11 C14 115.9(5) . .
C12 C11 C14 126.1(5) . .
C13 C12 C11 122.4(4) . .
C13 C12 H12 118.8 . .
C11 C12 H12 118.8 . .
C12 C13 C8 120.7(5) . .
C12 C13 H13 119.6 . .
C8 C13 H13 119.6 . .
C15 C14 C11 120.4(5) . .
C15 C14 H14 119.8 . .
C11 C14 H14 119.8 . .
C14 C15 C16 119.9(5) . .
C14 C15 H15 120.1 . .
C16 C15 H15 120.1 . .
N2 C16 C15 122.4(5) . .
N2 C16 H16 118.8 . .
C15 C16 H16 118.8 . .

loop_
_geom_bond_atom_site_label_1
_geom_bond_atom_site_label_2
_geom_bond_distance
_geom_bond_site_symmetry_2
U O1 1.767(3) .
U O2 1.773(3) .
U O6 2.347(3) 4_576
U O3 2.379(3) .
U O8 2.407(3) 3_667
U O7 2.419(3) .
U O5 2.419(3) .
Cu O10 1.955(3) 3_576
Cu O9 1.970(3) .
Cu N1 1.972(4) .
Cu N2 1.982(4) .
Cu O4 2.187(4) .
O3 C1 1.265(5) .
O4 C1 1.224(5) .
O5 C2 1.258(5) .
O6 C2 1.249(5) .
O6 U 2.347(3) 4_575
O7 C3 1.239(5) .
O8 C3 1.258(6) .
O8 U 2.407(3) 3_667
O9 C4 1.252(5) .
O10 C4 1.259(5) .
O10 Cu 1.955(3) 3_576
N1 C5 1.342(6) .
N1 C9 1.358(5) .
N2 C16 1.333(6) .
N2 C10 1.368(6) .
C1 C2 1.563(6) .
C3 C3 1.552(8) 3_667
C4 C4 1.553(10) 3_576
C5 C6 1.367(6) .
C5 H5 0.9300 .
C6 C7 1.369(6) .
C6 H6 0.9300 .
C7 C8 1.415(7) .
C7 H7 0.9300 .
C8 C9 1.396(6) .
C8 C13 1.439(6) .
C9 C10 1.431(7) .
C10 C11 1.405(6) .
C11 C12 1.408(7) .
C11 C14 1.408(7) .
C12 C13 1.358(7) .
C12 H12 0.9300 .
C13 H13 0.9300 .
C14 C15 1.359(7) .
C14 H14 0.9300 .
C15 C16 1.397(7) .
C15 H15 0.9300 .
C16 H16 0.9300 .
